data_7030312
loop_
_publ_author_name
'Matesanz, Ana I.'
'Perles, Josefina'
'Souza, Pilar'

_publ_section_title
;
 New palladium and platinum complexes with bioactive
 3,5-diacetyl-1,2,4-triazol bis(4-cyclohexyl thiosemicarbazone) ligand:
 chemistry, antiproliferative activity and preliminary toxicity studies.
;
_journal_issue 40
_journal_name_full 'Dalton transactions (Cambridge, England : 2003)'
_journal_page_first 12538
_journal_page_last 12547
_journal_paper_doi 10.1039/c2dt31199b
_journal_volume 41
_journal_year 2012
_chemical_formula_sum 'C39 H50 N9 O P Pd S2'
_chemical_formula_weight 862.37
_space_group_IT_number 2
_symmetry_cell_setting triclinic
_symmetry_Int_Tables_number 2
_symmetry_space_group_name_Hall '-P 1'
_symmetry_space_group_name_H-M 'P -1'
_atom_sites_solution_hydrogens geom
_atom_sites_solution_primary direct
_atom_sites_solution_secondary difmap
_audit_creation_method SHELXL-97
_cell_angle_alpha 81.039(4)
_cell_angle_beta 89.542(4)
_cell_angle_gamma 70.946(3)
_cell_formula_units_Z 2
_cell_length_a 10.7402(7)
_cell_length_b 11.8911(7)
_cell_length_c 17.4118(12)
_cell_measurement_reflns_used 9883
_cell_measurement_temperature 100(2)
_cell_measurement_theta_max 28.1035
_cell_measurement_theta_min 2.2285
_cell_volume 2074.0(2)
_computing_data_collection 'Bruker SMART'
_computing_molecular_graphics 'Bruker SHELXTL'
_computing_publication_material 'Bruker SHELXTL'
_computing_structure_refinement 'SHELXL-97 (Sheldrick, 2008)'
_computing_structure_solution 'SHELXS-97 (Sheldrick, 2008)'
_diffrn_ambient_temperature 100(2)
_diffrn_measured_fraction_theta_full 0.991
_diffrn_measured_fraction_theta_max 0.991
_diffrn_measurement_device_type 'CCD area detector'
_diffrn_radiation_monochromator graphite
_diffrn_radiation_type MoK\a
_diffrn_radiation_wavelength 0.71073
_diffrn_reflns_av_R_equivalents 0.0644
_diffrn_reflns_av_sigmaI/netI 0.0475
_diffrn_reflns_limit_h_max 13
_diffrn_reflns_limit_h_min -13
_diffrn_reflns_limit_k_max 14
_diffrn_reflns_limit_k_min -14
_diffrn_reflns_limit_l_max 21
_diffrn_reflns_limit_l_min -21
_diffrn_reflns_number 49659
_diffrn_reflns_theta_full 26.40
_diffrn_reflns_theta_max 26.40
_diffrn_reflns_theta_min 1.19
_diffrn_source 'fine-focus sealed tube'
_exptl_absorpt_coefficient_mu 0.629
_exptl_absorpt_correction_T_max 0.9692
_exptl_absorpt_correction_T_min 0.9116
_exptl_absorpt_correction_type multi-scan
_exptl_absorpt_process_details sadabs
_exptl_crystal_colour yellow
_exptl_crystal_density_diffrn 1.381
_exptl_crystal_density_method 'not measured'
_exptl_crystal_description prismatic
_exptl_crystal_F_000 896
_exptl_crystal_size_max 0.15
_exptl_crystal_size_mid 0.10
_exptl_crystal_size_min 0.05
_refine_diff_density_max 1.712
_refine_diff_density_min -0.574
_refine_diff_density_rms 0.157
_refine_ls_extinction_method none
_refine_ls_goodness_of_fit_ref 1.134
_refine_ls_hydrogen_treatment refxyz
_refine_ls_matrix_type full
_refine_ls_number_parameters 503
_refine_ls_number_reflns 8437
_refine_ls_number_restraints 0
_refine_ls_restrained_S_all 1.134
_refine_ls_R_factor_all 0.0669
_refine_ls_R_factor_gt 0.0450
_refine_ls_shift/su_max 0.001
_refine_ls_shift/su_mean 0.000
_refine_ls_structure_factor_coef Fsqd
_refine_ls_weighting_details 'calc w=1/[\s^2^(Fo^2^)+(0.0709P)^2^+3.4829P] where P=(Fo^2^+2Fc^2^)/3'
_refine_ls_weighting_scheme calc
_refine_ls_wR_factor_gt 0.1210
_refine_ls_wR_factor_ref 0.1450
_reflns_number_gt 6692
_reflns_number_total 8437
_reflns_threshold_expression >2sigma(I)
_cod_data_source_file c2dt31199b.txt
_cod_data_source_block 00236
_cod_database_code 7030312

loop_
_symmetry_equiv_pos_as_xyz
'x, y, z'
'-x, -y, -z'

loop_
_atom_site_label
_atom_site_type_symbol
_atom_site_fract_x
_atom_site_fract_y
_atom_site_fract_z
_atom_site_U_iso_or_equiv
_atom_site_adp_type
_atom_site_occupancy
_atom_site_symmetry_multiplicity
_atom_site_calc_flag
_atom_site_refinement_flags
Pd1 Pd 0.82087(3) 0.61396(3) 0.707587(17) 0.01979(11) Uani 1 1 d .
P1 P 0.82763(10) 0.72713(10) 0.79824(6) 0.0226(2) Uani 1 1 d .
S1 S 1.04009(10) 0.52489(10) 0.70860(6) 0.0287(2) Uani 1 1 d .
S2 S 0.33903(12) 1.01350(14) 0.85868(9) 0.0495(4) Uani 1 1 d .
C1 C 1.0363(4) 0.4367(4) 0.6358(2) 0.0252(9) Uani 1 1 d .
C2 C 0.7056(4) 0.5238(4) 0.5945(3) 0.0291(10) Uani 1 1 d .
C3 C 0.5964(4) 0.6115(4) 0.6265(2) 0.0250(9) Uani 1 1 d .
C4 C 0.4188(4) 0.7329(3) 0.6524(2) 0.0215(8) Uani 1 1 d .
C5 C 0.2777(4) 0.8005(4) 0.6514(2) 0.0233(8) Uani 1 1 d .
C6 C 0.2406(4) 0.9848(4) 0.7953(3) 0.0272(9) Uani 1 1 d .
C7 C 1.1752(4) 0.2835(4) 0.5623(2) 0.0285(10) Uani 1 1 d .
H7 H 1.1314 0.3318 0.5117 0.034 Uiso 1 1 calc R
C8 C 1.3222(4) 0.2307(4) 0.5515(3) 0.0327(10) Uani 1 1 d .
H8A H 1.3581 0.2970 0.5350 0.039 Uiso 1 1 calc R
H8B H 1.3670 0.1854 0.6018 0.039 Uiso 1 1 calc R
C9 C 1.3509(4) 0.1475(4) 0.4914(3) 0.0342(11) Uani 1 1 d .
H9A H 1.3126 0.1940 0.4400 0.041 Uiso 1 1 calc R
H9B H 1.4474 0.1124 0.4872 0.041 Uiso 1 1 calc R
C10 C 1.2938(4) 0.0480(4) 0.5133(3) 0.0366(11) Uani 1 1 d .
H10A H 1.3379 -0.0032 0.5623 0.044 Uiso 1 1 calc R
H10B H 1.3094 -0.0030 0.4720 0.044 Uiso 1 1 calc R
C11 C 1.1460(5) 0.1005(4) 0.5239(3) 0.0398(12) Uani 1 1 d .
H11A H 1.1013 0.1467 0.4738 0.048 Uiso 1 1 calc R
H11B H 1.1101 0.0340 0.5398 0.048 Uiso 1 1 calc R
C12 C 1.1182(4) 0.1829(4) 0.5853(3) 0.0339(10) Uani 1 1 d .
H12A H 1.0219 0.2174 0.5904 0.041 Uiso 1 1 calc R
H12B H 1.1581 0.1358 0.6363 0.041 Uiso 1 1 calc R
C13 C 0.6868(5) 0.4528(5) 0.5357(4) 0.0517(16) Uani 1 1 d .
H13A H 0.6967 0.4932 0.4837 0.078 Uiso 1 1 calc R
H13B H 0.5983 0.4460 0.5389 0.078 Uiso 1 1 calc R
H13C H 0.7529 0.3720 0.5456 0.078 Uiso 1 1 calc R
C14 C 0.1923(4) 0.7752(4) 0.5936(3) 0.0339(11) Uani 1 1 d .
H14A H 0.1898 0.6931 0.6087 0.051 Uiso 1 1 calc R
H14B H 0.2284 0.7829 0.5419 0.051 Uiso 1 1 calc R
H14C H 0.1028 0.8329 0.5922 0.051 Uiso 1 1 calc R
C15 C 0.0286(4) 1.1175(5) 0.8368(3) 0.0399(12) Uani 1 1 d .
H15 H 0.0853 1.1297 0.8778 0.048 Uiso 1 1 calc R
C16 C -0.0424(8) 1.2329(5) 0.7899(4) 0.079(3) Uani 1 1 d .
H16A H -0.0932 1.2194 0.7471 0.095 Uiso 1 1 calc R
H16B H 0.0219 1.2701 0.7662 0.095 Uiso 1 1 calc R
C17 C -0.1368(7) 1.3200(5) 0.8369(4) 0.074(2) Uani 1 1 d .
H17A H -0.0847 1.3428 0.8748 0.089 Uiso 1 1 calc R
H17B H -0.1870 1.3943 0.8013 0.089 Uiso 1 1 calc R
C18 C -0.2274(6) 1.2703(5) 0.8780(4) 0.0599(17) Uani 1 1 d .
H18A H -0.2934 1.2668 0.8399 0.072 Uiso 1 1 calc R
H18B H -0.2749 1.3256 0.9135 0.072 Uiso 1 1 calc R
C19 C -0.1680(8) 1.1494(6) 0.9237(5) 0.084(3) Uani 1 1 d .
H19A H -0.2389 1.1171 0.9422 0.101 Uiso 1 1 calc R
H19B H -0.1189 1.1553 0.9699 0.101 Uiso 1 1 calc R
C20 C -0.0740(7) 1.0618(5) 0.8762(4) 0.068(2) Uani 1 1 d .
H20A H -0.1254 1.0436 0.8357 0.082 Uiso 1 1 calc R
H20B H -0.0271 0.9853 0.9108 0.082 Uiso 1 1 calc R
C21 C 0.7135(4) 0.7285(4) 0.8751(2) 0.0296(10) Uani 1 1 d .
C22 C 0.6312(4) 0.6601(4) 0.8772(3) 0.0322(10) Uani 1 1 d .
H22 H 0.6345 0.6115 0.8383 0.039 Uiso 1 1 calc R
C23 C 0.5432(5) 0.6627(6) 0.9366(3) 0.0461(14) Uani 1 1 d .
H23 H 0.4860 0.6161 0.9381 0.055 Uiso 1 1 calc R
C24 C 0.5393(5) 0.7322(6) 0.9928(3) 0.0579(17) Uani 1 1 d .
H24 H 0.4787 0.7343 1.0330 0.069 Uiso 1 1 calc R
C25 C 0.6222(5) 0.7990(6) 0.9914(3) 0.0564(17) Uani 1 1 d .
H25 H 0.6196 0.8457 1.0314 0.068 Uiso 1 1 calc R
C26 C 0.7101(5) 0.7992(5) 0.9322(3) 0.0414(12) Uani 1 1 d .
H26 H 0.7665 0.8466 0.9309 0.050 Uiso 1 1 calc R
C27 C 0.7894(4) 0.8814(4) 0.7494(3) 0.0282(9) Uani 1 1 d .
C28 C 0.6690(5) 0.9684(4) 0.7567(3) 0.0387(12) Uani 1 1 d .
H28 H 0.6067 0.9502 0.7912 0.046 Uiso 1 1 calc R
C29 C 0.6411(6) 1.0825(5) 0.7129(4) 0.0544(16) Uani 1 1 d .
H29 H 0.5590 1.1428 0.7176 0.065 Uiso 1 1 calc R
C30 C 0.7302(6) 1.1091(5) 0.6630(4) 0.0552(16) Uani 1 1 d .
H30 H 0.7096 1.1877 0.6336 0.066 Uiso 1 1 calc R
C31 C 0.8493(6) 1.0231(5) 0.6550(3) 0.0447(13) Uani 1 1 d .
H31 H 0.9111 1.0420 0.6204 0.054 Uiso 1 1 calc R
C32 C 0.8783(5) 0.9089(4) 0.6977(3) 0.0331(10) Uani 1 1 d .
H32 H 0.9598 0.8487 0.6917 0.040 Uiso 1 1 calc R
C33 C 0.9854(4) 0.6813(4) 0.8523(2) 0.0259(9) Uani 1 1 d .
C34 C 1.0253(4) 0.5685(4) 0.8966(3) 0.0329(10) Uani 1 1 d .
H34 H 0.9711 0.5193 0.8973 0.039 Uiso 1 1 calc R
C35 C 1.1427(4) 0.5258(5) 0.9401(3) 0.0389(11) Uani 1 1 d .
H35 H 1.1687 0.4476 0.9706 0.047 Uiso 1 1 calc R
C36 C 1.2210(5) 0.5950(6) 0.9394(3) 0.0516(15) Uani 1 1 d .
H36 H 1.3023 0.5650 0.9690 0.062 Uiso 1 1 calc R
C37 C 1.1835(5) 0.7079(6) 0.8962(4) 0.0596(17) Uani 1 1 d .
H37 H 1.2380 0.7567 0.8964 0.072 Uiso 1 1 calc R
C38 C 1.0649(5) 0.7515(5) 0.8519(3) 0.0436(12) Uani 1 1 d .
H38 H 1.0392 0.8297 0.8214 0.052 Uiso 1 1 calc R
C40A C 0.3848(8) 0.3433(7) 0.7970(4) 0.0266(18) Uani 0.563(7) 1 d P
H40A H 0.3096 0.3756 0.8287 0.040 Uiso 0.563(7) 1 calc PR
H40B H 0.4070 0.4101 0.7664 0.040 Uiso 0.563(7) 1 calc PR
H40C H 0.4608 0.2919 0.8310 0.040 Uiso 0.563(7) 1 calc PR
C40B C 0.4184(10) 0.4376(10) 0.7491(5) 0.028(2) Uani 0.437(7) 1 d P
H40D H 0.5123 0.4270 0.7557 0.042 Uiso 0.437(7) 1 calc PR
H40E H 0.3970 0.3752 0.7851 0.042 Uiso 0.437(7) 1 calc PR
H40F H 0.3656 0.5174 0.7600 0.042 Uiso 0.437(7) 1 calc PR
N1 N 1.1544(3) 0.3636(3) 0.6201(2) 0.0306(8) Uani 1 1 d .
H1 H 1.2240 0.3639 0.6463 0.037 Uiso 1 1 calc R
N2 N 0.9309(3) 0.4371(3) 0.5988(2) 0.0252(8) Uani 1 1 d .
N3 N 0.8184(3) 0.5145(3) 0.62338(19) 0.0211(7) Uani 1 1 d .
N4 N 0.6239(3) 0.6668(3) 0.68217(19) 0.0216(7) Uani 1 1 d .
N5 N 0.5093(3) 0.7462(3) 0.69954(19) 0.0209(7) Uani 1 1 d .
N6 N 0.4683(3) 0.6490(3) 0.6057(2) 0.0288(8) Uani 1 1 d .
N7 N 0.2205(3) 0.8794(3) 0.6946(2) 0.0240(7) Uani 1 1 d .
N8 N 0.2979(3) 0.9055(3) 0.7471(2) 0.0243(7) Uani 1 1 d .
H8 H 0.3841 0.8708 0.7494 0.029 Uiso 1 1 calc R
N9 N 0.1110(3) 1.0336(3) 0.7886(2) 0.0293(8) Uani 1 1 d .
H9 H 0.0702 1.0140 0.7518 0.035 Uiso 1 1 calc R
O1A O 0.3516(5) 0.2746(4) 0.7462(3) 0.0237(13) Uani 0.563(7) 1 d P
H1A H 0.3443 0.2115 0.7721 0.036 Uiso 0.563(7) 1 calc PR
O1B O 0.3904(9) 0.4282(9) 0.6731(6) 0.059(3) Uani 0.437(7) 1 d P
H1B H 0.3934 0.4896 0.6429 0.089 Uiso 0.437(7) 1 calc PR

loop_
_atom_site_aniso_label
_atom_site_aniso_U_11
_atom_site_aniso_U_22
_atom_site_aniso_U_33
_atom_site_aniso_U_23
_atom_site_aniso_U_13
_atom_site_aniso_U_12
Pd1 0.01198(16) 0.02125(17) 0.02491(17) -0.00846(12) 0.00251(11) -0.00169(11)
P1 0.0123(5) 0.0271(5) 0.0290(5) -0.0116(4) 0.0015(4) -0.0041(4)
S1 0.0130(5) 0.0380(6) 0.0336(6) -0.0165(5) 0.0026(4) -0.0016(4)
S2 0.0224(6) 0.0663(9) 0.0601(8) -0.0442(7) -0.0059(6) 0.0006(6)
C1 0.0175(19) 0.027(2) 0.026(2) -0.0077(17) 0.0043(16) 0.0007(16)
C2 0.0150(19) 0.031(2) 0.038(2) -0.0184(19) 0.0005(17) 0.0032(16)
C3 0.0183(19) 0.024(2) 0.032(2) -0.0131(17) 0.0013(16) -0.0012(16)
C4 0.0151(18) 0.0196(19) 0.030(2) -0.0105(16) 0.0028(15) -0.0030(15)
C5 0.0134(18) 0.023(2) 0.033(2) -0.0113(17) 0.0002(16) -0.0023(15)
C6 0.023(2) 0.026(2) 0.033(2) -0.0130(18) 0.0047(17) -0.0045(17)
C7 0.018(2) 0.034(2) 0.025(2) -0.0076(18) 0.0003(16) 0.0052(17)
C8 0.018(2) 0.041(3) 0.030(2) -0.012(2) 0.0060(17) 0.0055(18)
C9 0.024(2) 0.038(3) 0.031(2) -0.010(2) 0.0092(18) 0.0042(19)
C10 0.026(2) 0.035(3) 0.039(3) -0.011(2) 0.0040(19) 0.0061(19)
C11 0.025(2) 0.032(3) 0.059(3) -0.015(2) 0.005(2) 0.0003(19)
C12 0.021(2) 0.034(2) 0.038(2) -0.008(2) 0.0103(18) 0.0034(18)
C13 0.021(2) 0.056(3) 0.075(4) -0.050(3) -0.010(2) 0.010(2)
C14 0.016(2) 0.037(3) 0.048(3) -0.025(2) -0.0017(19) 0.0002(17)
C15 0.016(2) 0.049(3) 0.053(3) -0.033(2) 0.002(2) 0.0023(19)
C16 0.110(6) 0.029(3) 0.072(4) -0.004(3) 0.063(4) 0.009(3)
C17 0.090(5) 0.029(3) 0.086(5) -0.011(3) 0.061(4) 0.004(3)
C18 0.040(3) 0.041(3) 0.093(5) -0.024(3) 0.035(3) 0.000(2)
C19 0.085(5) 0.055(4) 0.094(5) -0.005(4) 0.057(4) -0.003(4)
C20 0.073(4) 0.040(3) 0.075(4) -0.002(3) 0.042(4) -0.002(3)
C21 0.0161(19) 0.041(3) 0.027(2) -0.0131(19) 0.0037(16) -0.0002(17)
C22 0.016(2) 0.047(3) 0.031(2) -0.006(2) -0.0015(17) -0.0076(19)
C23 0.018(2) 0.077(4) 0.039(3) -0.003(3) 0.002(2) -0.014(2)
C24 0.025(3) 0.098(5) 0.039(3) -0.011(3) 0.015(2) -0.004(3)
C25 0.036(3) 0.084(4) 0.039(3) -0.032(3) 0.009(2) 0.004(3)
C26 0.027(2) 0.056(3) 0.040(3) -0.024(2) 0.003(2) -0.005(2)
C27 0.023(2) 0.025(2) 0.038(2) -0.0124(18) -0.0049(18) -0.0059(17)
C28 0.027(2) 0.036(3) 0.052(3) -0.023(2) -0.006(2) -0.002(2)
C29 0.044(3) 0.031(3) 0.078(4) -0.024(3) -0.021(3) 0.010(2)
C30 0.065(4) 0.025(3) 0.073(4) -0.002(3) -0.016(3) -0.013(3)
C31 0.050(3) 0.035(3) 0.053(3) -0.007(2) -0.009(3) -0.018(2)
C32 0.031(2) 0.028(2) 0.040(3) -0.009(2) -0.006(2) -0.0084(19)
C33 0.0152(19) 0.035(2) 0.029(2) -0.0120(18) 0.0020(16) -0.0070(17)
C34 0.018(2) 0.043(3) 0.036(2) -0.011(2) 0.0023(18) -0.0065(19)
C35 0.024(2) 0.052(3) 0.033(2) -0.002(2) 0.0010(19) -0.004(2)
C36 0.022(2) 0.079(4) 0.048(3) 0.009(3) -0.008(2) -0.017(3)
C37 0.033(3) 0.084(5) 0.066(4) 0.012(3) -0.016(3) -0.037(3)
C38 0.031(3) 0.051(3) 0.049(3) 0.005(2) -0.009(2) -0.020(2)
C40A 0.022(4) 0.034(4) 0.028(4) -0.016(3) 0.001(3) -0.010(3)
C40B 0.021(5) 0.041(6) 0.023(5) 0.008(4) -0.012(4) -0.019(4)
N1 0.0144(17) 0.040(2) 0.0314(19) -0.0149(17) 0.0026(14) 0.0030(15)
N2 0.0140(16) 0.0271(18) 0.0298(18) -0.0117(15) 0.0032(14) 0.0030(13)
N3 0.0128(15) 0.0205(17) 0.0249(17) -0.0046(14) 0.0016(13) 0.0017(12)
N4 0.0140(15) 0.0204(17) 0.0275(17) -0.0065(14) 0.0025(13) -0.0007(13)
N5 0.0121(15) 0.0204(17) 0.0282(17) -0.0082(14) 0.0021(13) -0.0009(12)
N6 0.0156(17) 0.0295(19) 0.041(2) -0.0209(16) 0.0003(15) -0.0005(14)
N7 0.0156(16) 0.0254(18) 0.0310(18) -0.0113(15) 0.0009(14) -0.0038(13)
N8 0.0150(16) 0.0282(18) 0.0287(18) -0.0142(15) 0.0027(13) -0.0012(13)
N9 0.0160(17) 0.035(2) 0.038(2) -0.0242(17) 0.0020(15) -0.0016(15)
O1A 0.019(3) 0.022(3) 0.024(3) -0.006(2) -0.005(2) 0.002(2)
O1B 0.045(5) 0.056(6) 0.084(7) -0.023(5) 0.018(5) -0.020(5)

loop_
_atom_type_symbol
_atom_type_description
_atom_type_scat_dispersion_real
_atom_type_scat_dispersion_imag
_atom_type_scat_source
C C 0.0033 0.0016 'International Tables Vol C Tables 4.2.6.8 and 6.1.1.4'
H H 0.0000 0.0000 'International Tables Vol C Tables 4.2.6.8 and 6.1.1.4'
N N 0.0061 0.0033 'International Tables Vol C Tables 4.2.6.8 and 6.1.1.4'
P P 0.1023 0.0942 'International Tables Vol C Tables 4.2.6.8 and 6.1.1.4'
S S 0.1246 0.1234 'International Tables Vol C Tables 4.2.6.8 and 6.1.1.4'
Pd Pd -0.9988 1.0072 'International Tables Vol C Tables 4.2.6.8 and 6.1.1.4'
O O 0.0106 0.0060 'International Tables Vol C Tables 4.2.6.8 and 6.1.1.4'

loop_
_geom_angle_atom_site_label_1
_geom_angle_atom_site_label_2
_geom_angle_atom_site_label_3
_geom_angle
N3 Pd1 N4 79.70(13)
N3 Pd1 S1 84.00(9)
N4 Pd1 S1 163.69(10)
N3 Pd1 P1 178.07(10)
N4 Pd1 P1 101.22(10)
S1 Pd1 P1 95.06(4)
C21 P1 C27 107.0(2)
C21 P1 C33 102.32(19)
C27 P1 C33 109.1(2)
C21 P1 Pd1 116.02(16)
C27 P1 Pd1 107.58(14)
C33 P1 Pd1 114.45(14)
C1 S1 Pd1 95.52(13)
N2 C1 N1 119.4(4)
N2 C1 S1 126.0(3)
N1 C1 S1 114.6(3)
N3 C2 C3 112.9(4)
N3 C2 C13 123.8(4)
C3 C2 C13 123.3(4)
N6 C3 N4 113.0(3)
N6 C3 C2 128.5(4)
N4 C3 C2 118.5(4)
N5 C4 N6 114.3(3)
N5 C4 C5 123.8(3)
N6 C4 C5 121.9(4)
N7 C5 C4 126.8(4)
N7 C5 C14 117.2(3)
C4 C5 C14 116.0(3)
N9 C6 N8 117.0(4)
N9 C6 S2 125.2(3)
N8 C6 S2 117.8(3)
N1 C7 C12 112.3(4)
N1 C7 C8 108.9(4)
C12 C7 C8 109.8(4)
N1 C7 H7 108.6
C12 C7 H7 108.6
C8 C7 H7 108.6
C9 C8 C7 111.7(4)
C9 C8 H8A 109.3
C7 C8 H8A 109.3
C9 C8 H8B 109.3
C7 C8 H8B 109.3
H8A C8 H8B 107.9
C10 C9 C8 110.7(4)
C10 C9 H9A 109.5
C8 C9 H9A 109.5
C10 C9 H9B 109.5
C8 C9 H9B 109.5
H9A C9 H9B 108.1
C9 C10 C11 110.2(4)
C9 C10 H10A 109.6
C11 C10 H10A 109.6
C9 C10 H10B 109.6
C11 C10 H10B 109.6
H10A C10 H10B 108.1
C12 C11 C10 111.0(4)
C12 C11 H11A 109.4
C10 C11 H11A 109.4
C12 C11 H11B 109.4
C10 C11 H11B 109.4
H11A C11 H11B 108.0
C7 C12 C11 109.9(4)
C7 C12 H12A 109.7
C11 C12 H12A 109.7
C7 C12 H12B 109.7
C11 C12 H12B 109.7
H12A C12 H12B 108.2
C2 C13 H13A 109.5
C2 C13 H13B 109.5
H13A C13 H13B 109.5
C2 C13 H13C 109.5
H13A C13 H13C 109.5
H13B C13 H13C 109.5
C5 C14 H14A 109.5
C5 C14 H14B 109.5
H14A C14 H14B 109.5
C5 C14 H14C 109.5
H14A C14 H14C 109.5
H14B C14 H14C 109.5
C16 C15 N9 111.1(4)
C16 C15 C20 108.6(5)
N9 C15 C20 108.6(4)
C16 C15 H15 109.5
N9 C15 H15 109.5
C20 C15 H15 109.5
C15 C16 C17 112.7(5)
C15 C16 H16A 109.0
C17 C16 H16A 109.0
C15 C16 H16B 109.0
C17 C16 H16B 109.0
H16A C16 H16B 107.8
C18 C17 C16 113.0(6)
C18 C17 H17A 109.0
C16 C17 H17A 109.0
C18 C17 H17B 109.0
C16 C17 H17B 109.0
H17A C17 H17B 107.8
C17 C18 C19 115.3(5)
C17 C18 H18A 108.5
C19 C18 H18A 108.5
C17 C18 H18B 108.5
C19 C18 H18B 108.5
H18A C18 H18B 107.5
C18 C19 C20 112.2(6)
C18 C19 H19A 109.2
C20 C19 H19A 109.2
C18 C19 H19B 109.2
C20 C19 H19B 109.2
H19A C19 H19B 107.9
C19 C20 C15 110.7(5)
C19 C20 H20A 109.5
C15 C20 H20A 109.5
C19 C20 H20B 109.5
C15 C20 H20B 109.5
H20A C20 H20B 108.1
C22 C21 C26 120.6(4)
C22 C21 P1 120.4(3)
C26 C21 P1 119.0(4)
C21 C22 C23 119.7(5)
C21 C22 H22 120.1
C23 C22 H22 120.1
C24 C23 C22 119.9(5)
C24 C23 H23 120.0
C22 C23 H23 120.0
C23 C24 C25 120.5(5)
C23 C24 H24 119.8
C25 C24 H24 119.8
C24 C25 C26 120.8(5)
C24 C25 H25 119.6
C26 C25 H25 119.6
C21 C26 C25 118.5(5)
C21 C26 H26 120.8
C25 C26 H26 120.8
C28 C27 C32 119.7(4)
C28 C27 P1 121.5(4)
C32 C27 P1 118.4(3)
C27 C28 C29 118.9(5)
C27 C28 H28 120.5
C29 C28 H28 120.5
C30 C29 C28 120.9(5)
C30 C29 H29 119.6
C28 C29 H29 119.6
C29 C30 C31 120.6(5)
C29 C30 H30 119.7
C31 C30 H30 119.7
C30 C31 C32 119.4(6)
C30 C31 H31 120.3
C32 C31 H31 120.3
C31 C32 C27 120.6(5)
C31 C32 H32 119.7
C27 C32 H32 119.7
C34 C33 C38 118.8(4)
C34 C33 P1 116.5(3)
C38 C33 P1 124.7(4)
C33 C34 C35 121.0(5)
C33 C34 H34 119.5
C35 C34 H34 119.5
C36 C35 C34 120.0(5)
C36 C35 H35 120.0
C34 C35 H35 120.0
C35 C36 C37 120.3(5)
C35 C36 H36 119.9
C37 C36 H36 119.9
C36 C37 C38 119.9(5)
C36 C37 H37 120.0
C38 C37 H37 120.0
C33 C38 C37 120.0(5)
C33 C38 H38 120.0
C37 C38 H38 120.0
O1A C40A H40A 109.5
O1A C40A H40B 109.5
H40A C40A H40B 109.5
O1A C40A H40C 109.5
H40A C40A H40C 109.5
H40B C40A H40C 109.5
O1B C40B H40D 109.5
O1B C40B H40E 109.5
H40D C40B H40E 109.5
O1B C40B H40F 109.5
H40D C40B H40F 109.5
H40E C40B H40F 109.5
C1 N1 C7 124.2(4)
C1 N1 H1 117.9
C7 N1 H1 117.9
C1 N2 N3 111.8(3)
C2 N3 N2 120.1(3)
C2 N3 Pd1 117.2(3)
N2 N3 Pd1 122.7(2)
C3 N4 N5 107.4(3)
C3 N4 Pd1 111.7(3)
N5 N4 Pd1 140.7(3)
C4 N5 N4 104.1(3)
C3 N6 C4 101.1(3)
C5 N7 N8 118.0(3)
C6 N8 N7 119.5(3)
C6 N8 H8 120.2
N7 N8 H8 120.2
C6 N9 C15 126.1(4)
C6 N9 H9 116.9
C15 N9 H9 116.9
C40A O1A H1A 109.5
C40B O1B H1B 109.5

loop_
_geom_bond_atom_site_label_1
_geom_bond_atom_site_label_2
_geom_bond_distance
Pd1 N3 2.027(3)
Pd1 N4 2.031(3)
Pd1 S1 2.2433(10)
Pd1 P1 2.2440(11)
P1 C21 1.807(4)
P1 C27 1.812(5)
P1 C33 1.821(4)
S1 C1 1.775(4)
S2 C6 1.680(4)
C1 N2 1.305(5)
C1 N1 1.337(5)
C2 N3 1.279(5)
C2 C3 1.465(5)
C2 C13 1.479(6)
C3 N6 1.334(5)
C3 N4 1.337(5)
C4 N5 1.340(5)
C4 N6 1.355(5)
C4 C5 1.465(5)
C5 N7 1.288(5)
C5 C14 1.495(6)
C6 N9 1.319(5)
C6 N8 1.354(5)
C7 N1 1.458(6)
C7 C12 1.513(7)
C7 C8 1.519(5)
C7 H7 1.0000
C8 C9 1.512(6)
C8 H8A 0.9900
C8 H8B 0.9900
C9 C10 1.499(7)
C9 H9A 0.9900
C9 H9B 0.9900
C10 C11 1.525(6)
C10 H10A 0.9900
C10 H10B 0.9900
C11 C12 1.525(7)
C11 H11A 0.9900
C11 H11B 0.9900
C12 H12A 0.9900
C12 H12B 0.9900
C13 H13A 0.9800
C13 H13B 0.9800
C13 H13C 0.9800
C14 H14A 0.9800
C14 H14B 0.9800
C14 H14C 0.9800
C15 C16 1.452(8)
C15 N9 1.467(5)
C15 C20 1.564(8)
C15 H15 1.0000
C16 C17 1.529(7)
C16 H16A 0.9900
C16 H16B 0.9900
C17 C18 1.428(8)
C17 H17A 0.9900
C17 H17B 0.9900
C18 C19 1.469(9)
C18 H18A 0.9900
C18 H18B 0.9900
C19 C20 1.535(8)
C19 H19A 0.9900
C19 H19B 0.9900
C20 H20A 0.9900
C20 H20B 0.9900
C21 C22 1.380(7)
C21 C26 1.392(7)
C22 C23 1.391(7)
C22 H22 0.9500
C23 C24 1.368(9)
C23 H23 0.9500
C24 C25 1.371(9)
C24 H24 0.9500
C25 C26 1.393(7)
C25 H25 0.9500
C26 H26 0.9500
C27 C28 1.386(6)
C27 C32 1.388(7)
C28 C29 1.389(8)
C28 H28 0.9500
C29 C30 1.367(9)
C29 H29 0.9500
C30 C31 1.375(8)
C30 H30 0.9500
C31 C32 1.381(7)
C31 H31 0.9500
C32 H32 0.9500
C33 C34 1.373(7)
C33 C38 1.375(6)
C34 C35 1.378(6)
C34 H34 0.9500
C35 C36 1.355(8)
C35 H35 0.9500
C36 C37 1.366(8)
C36 H36 0.9500
C37 C38 1.395(7)
C37 H37 0.9500
C38 H38 0.9500
C40A O1A 1.413(8)
C40A H40A 0.9800
C40A H40B 0.9800
C40A H40C 0.9800
C40B O1B 1.389(13)
C40B H40D 0.9800
C40B H40E 0.9800
C40B H40F 0.9800
N1 H1 0.8800
N2 N3 1.371(4)
N4 N5 1.350(4)
N7 N8 1.376(5)
N8 H8 0.8800
N9 H9 0.8800
O1A H1A 0.8400
O1B H1B 0.8400

loop_
_geom_hbond_atom_site_label_D
_geom_hbond_atom_site_label_H
_geom_hbond_atom_site_label_A
_geom_hbond_distance_DH
_geom_hbond_distance_HA
_geom_hbond_distance_DA
_geom_hbond_angle_DHA
_geom_hbond_site_symmetry_A
N8 H8 N5 0.88 1.96 2.661(4) 135.7 .
N1 H1 O1B 0.88 2.24 3.065(10) 156.2 1_655
N1 H1 O1A 0.88 2.13 2.883(6) 143.0 1_655

loop_
_geom_torsion_atom_site_label_1
_geom_torsion_atom_site_label_2
_geom_torsion_atom_site_label_3
_geom_torsion_atom_site_label_4
_geom_torsion
N3 Pd1 P1 C21 166(3)
N4 Pd1 P1 C21 47.78(19)
S1 Pd1 P1 C21 -133.20(16)
N3 Pd1 P1 C27 46(3)
N4 Pd1 P1 C27 -71.92(18)
S1 Pd1 P1 C27 107.10(15)
N3 Pd1 P1 C33 -75(3)
N4 Pd1 P1 C33 166.64(19)
S1 Pd1 P1 C33 -14.33(17)
N3 Pd1 S1 C1 -0.78(17)
N4 Pd1 S1 C1 -2.5(4)
P1 Pd1 S1 C1 -179.09(15)
Pd1 S1 C1 N2 1.1(4)
Pd1 S1 C1 N1 -178.0(3)
N3 C2 C3 N6 175.0(4)
C13 C2 C3 N6 -5.6(8)
N3 C2 C3 N4 -2.5(6)
C13 C2 C3 N4 176.9(5)
N5 C4 C5 N7 -0.8(7)
N6 C4 C5 N7 178.1(4)
N5 C4 C5 C14 178.8(4)
N6 C4 C5 C14 -2.4(6)
N1 C7 C8 C9 -179.3(4)
C12 C7 C8 C9 57.3(5)
C7 C8 C9 C10 -57.1(5)
C8 C9 C10 C11 56.4(5)
C9 C10 C11 C12 -57.5(5)
N1 C7 C12 C11 -178.5(3)
C8 C7 C12 C11 -57.2(5)
C10 C11 C12 C7 58.0(5)
N9 C15 C16 C17 176.0(6)
C20 C15 C16 C17 56.7(9)
C15 C16 C17 C18 -54.4(10)
C16 C17 C18 C19 49.1(10)
C17 C18 C19 C20 -49.1(10)
C18 C19 C20 C15 51.4(10)
C16 C15 C20 C19 -55.9(8)
N9 C15 C20 C19 -176.8(6)
C27 P1 C21 C22 121.8(4)
C33 P1 C21 C22 -123.5(4)
Pd1 P1 C21 C22 1.8(4)
C27 P1 C21 C26 -58.4(4)
C33 P1 C21 C26 56.3(4)
Pd1 P1 C21 C26 -178.4(3)
C26 C21 C22 C23 0.6(7)
P1 C21 C22 C23 -179.6(4)
C21 C22 C23 C24 -0.4(7)
C22 C23 C24 C25 -0.5(8)
C23 C24 C25 C26 1.2(9)
C22 C21 C26 C25 0.2(7)
P1 C21 C26 C25 -179.7(4)
C24 C25 C26 C21 -1.0(8)
C21 P1 C27 C28 -18.6(4)
C33 P1 C27 C28 -128.6(4)
Pd1 P1 C27 C28 106.7(4)
C21 P1 C27 C32 167.9(3)
C33 P1 C27 C32 57.9(4)
Pd1 P1 C27 C32 -66.8(3)
C32 C27 C28 C29 -1.2(7)
P1 C27 C28 C29 -174.7(4)
C27 C28 C29 C30 0.2(8)
C28 C29 C30 C31 0.3(9)
C29 C30 C31 C32 0.2(8)
C30 C31 C32 C27 -1.2(7)
C28 C27 C32 C31 1.7(7)
P1 C27 C32 C31 175.4(4)
C21 P1 C33 C34 63.1(4)
C27 P1 C33 C34 176.2(3)
Pd1 P1 C33 C34 -63.2(4)
C21 P1 C33 C38 -116.4(4)
C27 P1 C33 C38 -3.3(5)
Pd1 P1 C33 C38 117.3(4)
C38 C33 C34 C35 0.0(7)
P1 C33 C34 C35 -179.5(4)
C33 C34 C35 C36 -0.2(7)
C34 C35 C36 C37 0.7(9)
C35 C36 C37 C38 -0.9(10)
C34 C33 C38 C37 -0.2(8)
P1 C33 C38 C37 179.3(5)
C36 C37 C38 C33 0.7(10)
N2 C1 N1 C7 1.1(7)
S1 C1 N1 C7 -179.8(3)
C12 C7 N1 C1 -67.4(5)
C8 C7 N1 C1 170.8(4)
N1 C1 N2 N3 178.3(4)
S1 C1 N2 N3 -0.7(5)
C3 C2 N3 N2 -179.2(4)
C13 C2 N3 N2 1.4(7)
C3 C2 N3 Pd1 2.6(5)
C13 C2 N3 Pd1 -176.8(4)
C1 N2 N3 C2 -178.3(4)
C1 N2 N3 Pd1 -0.2(5)
N4 Pd1 N3 C2 -1.7(3)
S1 Pd1 N3 C2 178.8(3)
P1 Pd1 N3 C2 -120(3)
N4 Pd1 N3 N2 -179.8(3)
S1 Pd1 N3 N2 0.7(3)
P1 Pd1 N3 N2 62(3)
N6 C3 N4 N5 -0.5(5)
C2 C3 N4 N5 177.4(4)
N6 C3 N4 Pd1 -176.7(3)
C2 C3 N4 Pd1 1.1(5)
N3 Pd1 N4 C3 0.2(3)
S1 Pd1 N4 C3 1.9(6)
P1 Pd1 N4 C3 178.4(3)
N3 Pd1 N4 N5 -174.2(4)
S1 Pd1 N4 N5 -172.4(3)
P1 Pd1 N4 N5 4.1(4)
N6 C4 N5 N4 0.2(5)
C5 C4 N5 N4 179.2(4)
C3 N4 N5 C4 0.1(4)
Pd1 N4 N5 C4 174.6(3)
N4 C3 N6 C4 0.6(5)
C2 C3 N6 C4 -177.0(5)
N5 C4 N6 C3 -0.5(5)
C5 C4 N6 C3 -179.4(4)
C4 C5 N7 N8 0.7(6)
C14 C5 N7 N8 -178.8(4)
N9 C6 N8 N7 -0.2(6)
S2 C6 N8 N7 179.8(3)
C5 N7 N8 C6 -177.7(4)
N8 C6 N9 C15 177.4(4)
S2 C6 N9 C15 -2.6(7)
C16 C15 N9 C6 118.5(6)
C20 C15 N9 C6 -122.2(5)
